data_2007840
loop_
_publ_author_name
'Sankaran Banumathi'
'Devadasan Velmurugan'
'Easwara Subramanian'
'Sethuram Bandacharya Katti'
'Wahajul Haq'

_publ_section_title
;Methyl
 <i>N</i>-(<i>tert</i>-Butoxycarbonyl)glycyl-<small>L</small>-valyl-<small>L</small>-tryptophanate
;
_journal_issue 11
_journal_name_full 'Acta Crystallographica Section C'
_journal_page_first 1681
_journal_page_last 1683
_journal_paper_doi 10.1107/S0108270198005460
_journal_volume 54
_journal_year 1998
_chemical_formula_sum 'C24 H34 N4 O6'
_chemical_formula_weight 474.55
_chemical_name_systematic
;
Ter-butoxy carbonyl glycyl-L-valyl-L-tryptophan methyl ester
;
_space_group_IT_number 19
_symmetry_cell_setting orthorhombic
_symmetry_space_group_name_Hall 'P 2ac 2ab'
_symmetry_space_group_name_H-M 'P 21 21 21'
_audit_creation_method SHELXL
_cell_angle_alpha 90.00
_cell_angle_beta 90.00
_cell_angle_gamma 90.00
_cell_formula_units_Z 4
_cell_length_a 9.0220(10)
_cell_length_b 11.0520(10)
_cell_length_c 26.580(3)
_cell_measurement_reflns_used 25
_cell_measurement_temperature 293(2)
_cell_measurement_theta_max 20
_cell_measurement_theta_min 5
_cell_volume 2650.3(5)
_computing_cell_refinement SDP
_computing_data_collection 'SDP (Frenz, 1978)'
_computing_data_reduction SDP
_computing_molecular_graphics 'ZORTEP (Zsolnai, 1997)'
_computing_publication_material 'SHELXL93 and PARST (Nardelli, 1983, 1995)'
_computing_structure_refinement 'SHELXL93 (Sheldrick, 1993)'
_computing_structure_solution 'SHELXS86 (Sheldrick, 1990)'
_diffrn_ambient_temperature 293(2)
_diffrn_measurement_device_type 'Enraf-Nonius CAD-4'
_diffrn_measurement_method \w/2\q
_diffrn_radiation_monochromator graphite
_diffrn_radiation_source 'fine-focus sealed tube'
_diffrn_radiation_type CuK\a
_diffrn_radiation_wavelength 1.5418
_diffrn_reflns_av_R_equivalents 'not available (see below)'
_diffrn_reflns_av_sigmaI/netI 0.0210
_diffrn_reflns_limit_h_max 10
_diffrn_reflns_limit_h_min 0
_diffrn_reflns_limit_k_max 12
_diffrn_reflns_limit_k_min 0
_diffrn_reflns_limit_l_max 31
_diffrn_reflns_limit_l_min 0
_diffrn_reflns_number 2554
_diffrn_reflns_theta_max 65
_diffrn_reflns_theta_min 3.3
_diffrn_standards_decay_% <2
_diffrn_standards_interval_count 100
_diffrn_standards_interval_time 60
_diffrn_standards_number 3
_exptl_absorpt_coefficient_mu 0.709
_exptl_absorpt_correction_type none
_exptl_crystal_colour colourless
_exptl_crystal_density_diffrn 1.189
_exptl_crystal_density_method 'not measured'
_exptl_crystal_description parallelepiped
_exptl_crystal_F_000 1016
_exptl_crystal_size_max 0.42
_exptl_crystal_size_mid 0.30
_exptl_crystal_size_min 0.20
_refine_diff_density_max 0.194
_refine_diff_density_min -0.231
_refine_ls_extinction_method none
_refine_ls_goodness_of_fit_ref 0.913
_refine_ls_hydrogen_treatment 'H atoms riding'
_refine_ls_matrix_type full
_refine_ls_number_parameters 307
_refine_ls_number_reflns 2542
_refine_ls_number_restraints 0
_refine_ls_restrained_S_all 0.893
_refine_ls_restrained_S_obs 0.913
_refine_ls_R_factor_all 0.064
_refine_ls_R_factor_gt 0.051
_refine_ls_shift/su_max 0.004
_refine_ls_shift/su_mean 0.000
_refine_ls_structure_factor_coef Fsqd
_refine_ls_weighting_details 'w = 1/[\s^2^(F~o~^2^)+(0.0708P)^2^] where P = (Fo^2^+2Fc^2^)/3'
_refine_ls_weighting_scheme calc
_refine_ls_wR_factor_ref 0.178
_reflns_number_observed 2189
_reflns_number_total 2544
_reflns_observed_criterion I>2\s(I)
_cod_data_source_file na1355.cif
_cod_data_source_block na1355
_cod_depositor_comments
;
The following automatic conversions were performed:
'_symmetry_cell_setting' value 'Orthorhombic' changed to 'orthorhombic'
according to '/home/saulius/struct/CIF-dictionaries/cif_core.dic'
dictionary named 'cif_core.dic' version 2.4.1 from 2010-06-29.

Automatic conversion script
Id: cif_fix_enum 1527 2010-12-29 10:47:43Z saulius 

The following automatic conversions were performed:

'_symmetry_cell_setting' value 'Orthorhombic' changed to
'orthorhombic' according to
/home/saulius/struct/CIF-dictionaries/cif_core.dic dictionary named
'cif_core.dic' version 2.4.1 from 2010-06-29.

Automatic conversion script
Id: cif_fix_values 1715 2011-07-08 13:25:40Z adriana 

The following automatic conversions were performed:

'_refine_ls_weighting_scheme' value 'calc w =
1/[\s^2^(F~o~^2^)+(0.0708P)^2^] where P = (Fo^2^+2Fc^2^)/3' was
changed to 'calc'. New tag '_refine_ls_weighting_details' was
created. The value of the new tag was set to 'w =
1/[\s^2^(F~o~^2^)+(0.0708P)^2^] where P = (Fo^2^+2Fc^2^)/3'.

Automatic conversion script
Id: cif_fix_values 3143 2015-03-26 13:38:13Z robertas 
;
_cod_original_cell_volume 2650.3(3)
_cod_database_code 2007840

loop_
_symmetry_equiv_pos_as_xyz
'x, y, z'
'x+1/2, -y+1/2, -z'
'-x, y+1/2, -z+1/2'
'-x+1/2, -y, z+1/2'

loop_
_atom_site_label
_atom_site_fract_x
_atom_site_fract_y
_atom_site_fract_z
_atom_site_U_iso_or_equiv
_atom_site_adp_type
_atom_site_calc_flag
_atom_site_refinement_flags
_atom_site_occupancy
_atom_site_disorder_group
_atom_site_type_symbol
C1 0.0007(7) 0.4988(6) 0.7952(2) 0.0605(15) Uani d . 1 . C
C2 0.0870(10) 0.3904(7) 0.7756(3) 0.089(2) Uani d . 1 . C
H1C2 0.1808(10) 0.3858(7) 0.7926(3) 0.080 Uiso calc R 1 . H
H2C2 0.1032(10) 0.3993(7) 0.7401(3) 0.080 Uiso calc R 1 . H
H3C2 0.0316(10) 0.3178(7) 0.7818(3) 0.080 Uiso calc R 1 . H
C3 0.0927(9) 0.6140(6) 0.7915(3) 0.082(2) Uani d . 1 . C
H1C3 0.1867(9) 0.6017(6) 0.8076(3) 0.080 Uiso calc R 1 . H
H2C3 0.0411(9) 0.6791(6) 0.8077(3) 0.080 Uiso calc R 1 . H
H3C3 0.1082(9) 0.6339(6) 0.7567(3) 0.080 Uiso calc R 1 . H
C4 -0.1478(9) 0.5124(11) 0.7705(3) 0.116(3) Uani d . 1 . C
H1C4 -0.1969(9) 0.5826(11) 0.7837(3) 0.080 Uiso calc R 1 . H
H2C4 -0.2068(9) 0.4419(11) 0.7771(3) 0.080 Uiso calc R 1 . H
H3C4 -0.1348(9) 0.5216(11) 0.7348(3) 0.080 Uiso calc R 1 . H
O1 -0.0174(4) 0.4871(3) 0.85007(12) 0.0505(9) Uani d . 1 . O
C0' -0.0976(5) 0.3983(4) 0.8707(2) 0.0434(11) Uani d . 1 . C
O0' -0.1657(5) 0.3216(4) 0.8477(2) 0.0658(11) Uani d . 1 . O
N1 -0.0931(5) 0.4075(4) 0.92096(15) 0.0473(10) Uani d . 1 . N
H1N1 -0.0349(5) 0.4596(4) 0.93461(15) 0.080 Uiso calc R 1 . H
C1A -0.1837(5) 0.3319(5) 0.9526(2) 0.0449(11) Uani d . 1 . C
H11A -0.2576(5) 0.2921(5) 0.9319(2) 0.080 Uiso calc R 1 . H
H12A -0.2357(5) 0.3828(5) 0.9765(2) 0.080 Uiso calc R 1 . H
C1' -0.0983(5) 0.2366(4) 0.9812(2) 0.0372(10) Uani d . 1 . C
O1' 0.0307(3) 0.2100(3) 0.97152(13) 0.0495(8) Uani d . 1 . O
N2 -0.1779(4) 0.1826(3) 1.01753(15) 0.0420(9) Uani d . 1 . N
H1N2 -0.2650(4) 0.2104(3) 1.02390(15) 0.080 Uiso calc R 1 . H
C2A -0.1254(5) 0.0798(4) 1.0467(2) 0.0364(9) Uani d . 1 . C
H2A -0.0198(5) 0.0681(4) 1.0395(2) 0.080 Uiso calc R 1 . H
C2B -0.1435(6) 0.0963(5) 1.1032(2) 0.0482(11) Uani d . 1 . C
H2B -0.2492(6) 0.0901(5) 1.1113(2) 0.080 Uiso calc R 1 . H
C2D2 -0.0878(8) 0.2195(6) 1.1214(2) 0.074(2) Uani d . 1 . C
H1D2 -0.1403(8) 0.2826(6) 1.1042(2) 0.080 Uiso calc R 1 . H
H2D2 0.0163(8) 0.2266(6) 1.1145(2) 0.080 Uiso calc R 1 . H
H3D2 -0.1044(8) 0.2267(6) 1.1570(2) 0.080 Uiso calc R 1 . H
C2' -0.2101(5) -0.0310(4) 1.0276(2) 0.0397(10) Uani d . 1 . C
O2' -0.3457(3) -0.0372(3) 1.0316(2) 0.0588(10) Uani d . 1 . O
N3 -0.1301(4) -0.1168(4) 1.0052(2) 0.0441(9) Uani d . 1 . N
H1N3 -0.0350(4) -0.1130(4) 1.0069(2) 0.080 Uiso calc R 1 . H
C3A -0.1972(5) -0.2160(4) 0.9783(2) 0.0431(11) Uani d . 1 . C
H13A -0.2996(5) -0.1923(4) 0.9709(2) 0.080 Uiso calc R 1 . H
C3B -0.1177(6) -0.2339(5) 0.9268(2) 0.0531(13) Uani d . 1 . C
H13B -0.0117(6) -0.2414(5) 0.9320(2) 0.080 Uiso calc R 1 . H
H23B -0.1527(6) -0.3077(5) 0.9110(2) 0.080 Uiso calc R 1 . H
C3G1 -0.1489(6) -0.1285(5) 0.8935(2) 0.0507(12) Uani d . 1 . C
C3G2 -0.0875(7) -0.0169(6) 0.8949(2) 0.066(2) Uani d . 1 . C
H3G2 -0.0076(7) 0.0045(6) 0.9151(2) 0.080 Uiso calc R 1 . H
N4 -0.1588(7) 0.0602(4) 0.8627(2) 0.0722(15) Uani d . 1 . N
H1N4 -0.1360(7) 0.1348(4) 0.8576(2) 0.080 Uiso calc R 1 . H
C3E1 -0.4761(10) -0.0469(13) 0.7891(3) 0.114(4) Uani d . 1 . C
H3E1 -0.5485(10) -0.0233(13) 0.7662(3) 0.080 Uiso calc R 1 . H
C3' -0.2040(5) -0.3319(4) 1.0079(2) 0.0459(11) Uani d . 1 . C
O3' -0.2983(4) -0.4081(3) 1.0009(2) 0.0694(11) Uani d . 1 . O
O4 -0.0970(5) -0.3448(4) 1.0408(2) 0.0653(11) Uani d . 1 . O
C2D1 -0.0625(9) -0.0055(7) 1.1301(3) 0.081(2) Uani d . 1 . C
H1D1 -0.0996(9) -0.0820(7) 1.1185(3) 0.080 Uiso calc R 1 . H
H2D1 -0.0785(9) 0.0013(7) 1.1657(3) 0.080 Uiso calc R 1 . H
H3D1 0.0417(9) -0.0002(7) 1.1231(3) 0.080 Uiso calc R 1 . H
C3E2 -0.4742(11) -0.1638(12) 0.8044(4) 0.115(3) Uani d . 1 . C
H3E2 -0.5441(11) -0.2176(12) 0.7918(4) 0.080 Uiso calc R 1 . H
C4M -0.0900(9) -0.4566(6) 1.0682(3) 0.083(2) Uani d . 1 . C
H14M -0.0071(9) -0.4548(6) 1.0908(3) 0.080 Uiso calc R 1 . H
H24M -0.0784(9) -0.5226(6) 1.0450(3) 0.080 Uiso calc R 1 . H
H34M -0.1798(9) -0.4673(6) 1.0870(3) 0.080 Uiso calc R 1 . H
C3Z1 -0.3686(7) -0.2047(7) 0.8390(2) 0.075(2) Uani d . 1 . C
H3Z1 -0.3664(7) -0.2852(7) 0.8492(2) 0.080 Uiso calc R 1 . H
C3D2 -0.3775(9) 0.0379(8) 0.8055(3) 0.087(2) Uani d . 1 . C
H3D3 -0.3811(9) 0.1174(8) 0.7941(3) 0.080 Uiso calc R 1 . H
C3D1 -0.2710(7) 0.0000(6) 0.8401(2) 0.0588(15) Uani d . 1 . C
C3Z2 -0.2672(6) -0.1214(5) 0.8577(2) 0.0506(12) Uani d . 1 . C

loop_
_atom_site_aniso_label
_atom_site_aniso_U_11
_atom_site_aniso_U_22
_atom_site_aniso_U_33
_atom_site_aniso_U_12
_atom_site_aniso_U_13
_atom_site_aniso_U_23
C1 0.069(4) 0.068(4) 0.045(3) -0.003(3) 0.003(3) 0.010(3)
C2 0.116(6) 0.083(5) 0.067(4) -0.013(5) 0.027(4) -0.006(4)
C3 0.098(5) 0.078(4) 0.070(4) -0.004(4) 0.022(4) 0.028(3)
C4 0.096(6) 0.167(9) 0.085(5) -0.009(7) -0.024(5) 0.051(6)
O1 0.060(2) 0.049(2) 0.043(2) -0.013(2) 0.003(2) 0.006(2)
C0' 0.041(2) 0.040(2) 0.049(3) -0.004(2) -0.004(2) 0.004(2)
O0' 0.073(3) 0.060(2) 0.064(2) -0.024(2) -0.011(2) 0.000(2)
N1 0.051(2) 0.045(2) 0.045(2) -0.014(2) -0.002(2) 0.007(2)
C1A 0.036(2) 0.050(3) 0.049(3) -0.002(2) -0.003(2) 0.011(2)
C1' 0.030(2) 0.037(2) 0.044(2) -0.005(2) 0.000(2) 0.000(2)
O1' 0.029(2) 0.056(2) 0.064(2) -0.001(2) 0.006(2) 0.007(2)
N2 0.033(2) 0.041(2) 0.052(2) 0.006(2) 0.008(2) 0.009(2)
C2A 0.029(2) 0.036(2) 0.045(2) 0.003(2) 0.001(2) 0.003(2)
C2B 0.046(3) 0.047(3) 0.052(3) -0.003(2) 0.001(2) -0.001(2)
C2D2 0.086(5) 0.068(4) 0.068(4) -0.019(4) 0.008(3) -0.022(3)
C2' 0.037(2) 0.039(2) 0.043(2) 0.004(2) 0.005(2) 0.003(2)
O2' 0.030(2) 0.061(2) 0.085(3) -0.003(2) 0.012(2) -0.023(2)
N3 0.030(2) 0.041(2) 0.061(2) 0.005(2) -0.001(2) -0.008(2)
C3A 0.033(2) 0.044(2) 0.052(3) 0.003(2) -0.002(2) -0.008(2)
C3B 0.057(3) 0.047(3) 0.055(3) 0.009(3) 0.002(3) -0.005(2)
C3G1 0.057(3) 0.048(3) 0.047(3) 0.000(3) 0.005(2) -0.009(2)
C3G2 0.072(4) 0.058(3) 0.066(4) -0.010(3) 0.001(3) -0.001(3)
N4 0.096(4) 0.046(2) 0.075(3) -0.008(3) 0.010(3) 0.000(2)
C3E1 0.066(5) 0.198(11) 0.077(5) 0.013(7) -0.009(4) 0.037(7)
C3' 0.036(2) 0.044(3) 0.058(3) 0.003(2) 0.001(2) -0.006(2)
O3' 0.049(2) 0.051(2) 0.108(3) -0.008(2) -0.018(2) 0.003(2)
O4 0.065(2) 0.059(2) 0.073(3) -0.012(2) -0.020(2) 0.015(2)
C2D1 0.090(5) 0.085(5) 0.067(4) 0.013(4) -0.011(4) 0.020(4)
C3E2 0.082(5) 0.164(10) 0.100(6) -0.040(7) -0.016(5) 0.001(7)
C4M 0.092(5) 0.073(4) 0.084(5) -0.014(4) -0.033(4) 0.027(4)
C3Z1 0.075(4) 0.084(4) 0.065(4) -0.021(4) -0.001(3) -0.001(3)
C3D2 0.085(5) 0.109(6) 0.067(4) 0.033(5) 0.020(4) 0.027(4)
C3D1 0.068(4) 0.065(3) 0.044(3) 0.012(3) 0.017(3) 0.008(3)
C3Z2 0.054(3) 0.059(3) 0.039(2) -0.001(3) 0.012(2) -0.001(2)

loop_
_atom_type_symbol
_atom_type_description
_atom_type_scat_dispersion_real
_atom_type_scat_dispersion_imag
_atom_type_scat_source
C C 0.0033 0.0016 'International Tables Vol C Tables 4.2.6.8 and 6.1.1.4'
H H 0.0000 0.0000 'International Tables Vol C Tables 4.2.6.8 and 6.1.1.4'
N N 0.0061 0.0033 'International Tables Vol C Tables 4.2.6.8 and 6.1.1.4'
O O 0.0106 0.0060 'International Tables Vol C Tables 4.2.6.8 and 6.1.1.4'

loop_
_geom_angle_atom_site_label_1
_geom_angle_atom_site_label_2
_geom_angle_atom_site_label_3
_geom_angle
O1 C1 C4 110.1(5)
O1 C1 C2 109.0(5)
C4 C1 C2 112.8(7)
O1 C1 C3 101.4(5)
C4 C1 C3 112.0(6)
C2 C1 C3 110.9(5)
C1 C2 H1C2 109.5(4)
C1 C2 H2C2 109.5(3)
H1C2 C2 H2C2 109.5
C1 C2 H3C2 109.5(4)
H1C2 C2 H3C2 109.5
H2C2 C2 H3C2 109.5
C1 C3 H1C3 109.5(4)
C1 C3 H2C3 109.5(4)
H1C3 C3 H2C3 109.5
C1 C3 H3C3 109.5(3)
H1C3 C3 H3C3 109.5
H2C3 C3 H3C3 109.5
C1 C4 H1C4 109.5(5)
C1 C4 H2C4 109.5(5)
H1C4 C4 H2C4 109.5
C1 C4 H3C4 109.5(4)
H1C4 C4 H3C4 109.5
H2C4 C4 H3C4 109.5
C0' O1 C1 122.1(4)
O0' C0' O1 125.4(4)
O0' C0' N1 124.8(5)
O1 C0' N1 109.7(4)
C0' N1 C1A 121.4(4)
C0' N1 H1N1 119.3(3)
C1A N1 H1N1 119.3(3)
N1 C1A C1' 114.1(4)
N1 C1A H11A 108.7(3)
C1' C1A H11A 108.7(3)
N1 C1A H12A 108.7(3)
C1' C1A H12A 108.7(3)
H11A C1A H12A 107.6
O1' C1' N2 123.5(4)
O1' C1' C1A 123.0(4)
N2 C1' C1A 113.5(4)
C1' N2 C2A 123.8(4)
C1' N2 H1N2 118.1(2)
C2A N2 H1N2 118.1(2)
N2 C2A C2' 106.6(3)
N2 C2A C2B 113.4(4)
C2' C2A C2B 111.7(4)
N2 C2A H2A 108.3(2)
C2' C2A H2A 108.3(2)
C2B C2A H2A 108.3(3)
C2D1 C2B C2D2 110.6(5)
C2D1 C2B C2A 108.9(5)
C2D2 C2B C2A 112.6(4)
C2D1 C2B H2B 108.2(4)
C2D2 C2B H2B 108.2(3)
C2A C2B H2B 108.2(3)
C2B C2D2 H1D2 109.5(3)
C2B C2D2 H2D2 109.5(3)
H1D2 C2D2 H2D2 109.5
C2B C2D2 H3D2 109.5(3)
H1D2 C2D2 H3D2 109.5
H2D2 C2D2 H3D2 109.5
O2' C2' N3 122.5(5)
O2' C2' C2A 120.8(4)
N3 C2' C2A 116.6(4)
C2' N3 C3A 122.4(4)
C2' N3 H1N3 118.8(3)
C3A N3 H1N3 118.8(2)
N3 C3A C3' 113.9(4)
N3 C3A C3B 109.9(4)
C3' C3A C3B 111.7(4)
N3 C3A H13A 107.0(2)
C3' C3A H13A 107.0(3)
C3B C3A H13A 107.0(3)
C3G1 C3B C3A 109.6(4)
C3G1 C3B H13B 109.8(3)
C3A C3B H13B 109.8(3)
C3G1 C3B H23B 109.8(3)
C3A C3B H23B 109.8(3)
H13B C3B H23B 108.2
C3G2 C3G1 C3Z2 105.9(5)
C3G2 C3G1 C3B 128.3(5)
C3Z2 C3G1 C3B 125.4(5)
C3G1 C3G2 N4 111.0(6)
C3G1 C3G2 H3G2 124.5(4)
N4 C3G2 H3G2 124.5(3)
C3D1 N4 C3G2 108.8(5)
C3D1 N4 H1N4 125.6(3)
C3G2 N4 H1N4 125.6(3)
C3D2 C3E1 C3E2 123.4(9)
C3D2 C3E1 H3E1 118.3(5)
C3E2 C3E1 H3E1 118.3(6)
O3' C3' O4 123.0(5)
O3' C3' C3A 122.7(5)
O4 C3' C3A 114.2(4)
C3' O4 C4M 117.6(5)
C2B C2D1 H1D1 109.5(3)
C2B C2D1 H2D1 109.5(3)
H1D1 C2D1 H2D1 109.5
C2B C2D1 H3D1 109.5(4)
H1D1 C2D1 H3D1 109.5
H2D1 C2D1 H3D1 109.5
C3E1 C3E2 C3Z1 121.0(9)
C3E1 C3E2 H3E2 119.5(6)
C3Z1 C3E2 H3E2 119.5(6)
O4 C4M H14M 109.5(3)
O4 C4M H24M 109.5(4)
H14M C4M H24M 109.5
O4 C4M H34M 109.5(4)
H14M C4M H34M 109.5
H24M C4M H34M 109.5
C3Z2 C3Z1 C3E2 117.9(8)
C3Z2 C3Z1 H3Z1 121.0(4)
C3E2 C3Z1 H3Z1 121.0(6)
C3E1 C3D2 C3D1 117.0(8)
C3E1 C3D2 H3D3 121.5(5)
C3D1 C3D2 H3D3 121.5(5)
N4 C3D1 C3D2 131.4(7)
N4 C3D1 C3Z2 107.5(5)
C3D2 C3D1 C3Z2 121.2(7)
C3Z1 C3Z2 C3D1 119.5(6)
C3Z1 C3Z2 C3G1 133.7(5)
C3D1 C3Z2 C3G1 106.8(5)

loop_
_geom_bond_atom_site_label_1
_geom_bond_atom_site_label_2
_geom_bond_site_symmetry_2
_geom_bond_distance
_geom_bond_publ_flag
C1 O1 . 1.474(6) ?
C1 C4 . 1.500(9) ?
C1 C2 . 1.520(9) ?
C1 C3 . 1.523(9) ?
C2 H1C2 . 0.96 ?
C2 H2C2 . 0.96 ?
C2 H3C2 . 0.96 ?
C3 H1C3 . 0.96 ?
C3 H2C3 . 0.96 ?
C3 H3C3 . 0.96 ?
C4 H1C4 . 0.96 ?
C4 H2C4 . 0.96 ?
C4 H3C4 . 0.96 ?
O1 C0' . 1.337(6) ?
C0' O0' . 1.212(6) ?
C0' N1 . 1.340(6) ?
N1 C1A . 1.440(6) ?
N1 H1N1 . 0.86 ?
C1A C1' . 1.511(6) ?
C1A H11A . 0.97 ?
C1A H12A . 0.97 ?
C1' O1' . 1.228(5) ?
C1' N2 . 1.343(6) ?
N2 C2A . 1.456(6) ?
N2 H1N2 . 0.86 ?
C2A C2' . 1.530(7) ?
C2A C2B . 1.521(7) ?
C2A H2A . 0.98 ?
C2B C2D1 . 1.521(8) ?
C2B C2D2 . 1.530(8) ?
C2B H2B . 0.98 ?
C2D2 H1D2 . 0.96 ?
C2D2 H2D2 . 0.96 ?
C2D2 H3D2 . 0.96 ?
C2' O2' . 1.230(6) ?
C2' N3 . 1.332(6) ?
N3 C3A . 1.442(6) ?
N3 H1N3 . 0.86 ?
C3A C3' . 1.505(7) ?
C3A C3B . 1.558(7) ?
C3A H13A . 0.98 ?
C3B C3G1 . 1.490(7) ?
C3B H13B . 0.97 ?
C3B H23B . 0.97 ?
C3G1 C3G2 . 1.352(8) ?
C3G1 C3Z2 . 1.433(8) ?
C3G2 N4 . 1.370(8) ?
C3G2 H3G2 . 0.93 ?
N4 C3D1 . 1.353(8) ?
N4 H1N4 . 0.86 ?
C3E1 C3D2 . 1.364(13) ?
C3E1 C3E2 . 1.354(15) ?
C3E1 H3E1 . 0.93 ?
C3' O3' . 1.211(6) ?
C3' O4 . 1.311(6) ?
O4 C4M . 1.436(7) ?
C2D1 H1D1 . 0.96 ?
C2D1 H2D1 . 0.96 ?
C2D1 H3D1 . 0.96 ?
C3E2 C3Z1 . 1.399(12) ?
C3E2 H3E2 . 0.93 ?
C4M H14M . 0.96 ?
C4M H24M . 0.96 ?
C4M H34M . 0.96 ?
C3Z1 C3Z2 . 1.390(8) ?
C3Z1 H3Z1 . 0.93 ?
C3D2 C3D1 . 1.394(9) ?
C3D2 H3D3 . 0.93 ?
C3D1 C3Z2 . 1.421(8) ?

loop_
_geom_hbond_atom_site_label_D
_geom_hbond_atom_site_label_H
_geom_hbond_atom_site_label_A
_geom_hbond_site_symmetry_A
_geom_hbond_distance_DH
_geom_hbond_distance_HA
_geom_hbond_distance_DA
_geom_hbond_angle_DHA
_geom_hbond_publ_flag
N4 H1N4 O0' 1_555 0.86 2.10 2.917(6) 159 yes
N1 H1N1 O2' 2_557 0.86 2.11 2.937(6) 161 yes
N2 H1N2 O1' 2_457 0.86 2.05 2.899(5) 171 yes
N3 H1N3 O3' 2_547 0.86 2.16 3.010(5) 171 yes

loop_
_geom_torsion_atom_site_label_1
_geom_torsion_atom_site_label_2
_geom_torsion_atom_site_label_3
_geom_torsion_atom_site_label_4
_geom_torsion_site_symmetry_2
_geom_torsion
_geom_torsion_publ_flag
C4 C1 O1 C0' . 58.8(8) ?
C2 C1 O1 C0' . -65.4(7) ?
C3 C1 O1 C0' . 177.5(5) ?
C1 O1 C0' O0' . -2.0(8) ?
C1 O1 C0' N1 . 178.8(5) yes
O0' C0' N1 C1A .. -6.5(8) ?
O1 C0' N1 C1A . 172.7(4) yes
C0' N1 C1A C1' . 108.8(5) yes
N1 C1A C1' O1' . -13.3(7) ?
N1 C1A C1' N2 . 167.8(4) yes
O1' C1' N2 C2A . -5.4(7) ?
C1A C1' N2 C2A . 173.5(4) yes
C1' N2 C2A C2' . -106.4(5) yes
C1' N2 C2A C2B . 130.2(5) ?
N2 C2A C2B C2D1 . -170.6(4) yes
C2' C2A C2B C2D1 . 68.9(6) ?
N2 C2A C2B C2D2 . -47.6(6) yes
C2' C2A C2B C2D2 . -168.0(5) ?
N2 C2A C2' O2' . -62.4(6) ?
C2B C2A C2' O2' . 62.0(6) ?
N2 C2A C2' N3 . 115.3(4) yes
C2B C2A C2' N3 . -120.3(5) ?
O2' C2' N3 C3A . 8.1(8) ?
C2A C2' N3 C3A . -169.6(4) yes
C2' N3 C3A C3' . -100.0(5) yes
C2' N3 C3A C3B . 133.9(5) ?
N3 C3A C3B C3G1 . -67.9(5) yes
C3' C3A C3B C3G1 . 164.8(4) ?
C3A C3B C3G1 C3G2 . 77.5(7) yes
C3A C3B C3G1 C3Z2 . -93.0(6) ?
C3Z2 C3G1 C3G2 N4 . 0.2(7) ?
C3B C3G1 C3G2 N4 . -171.8(5) ?
C3G1 C3G2 N4 C3D1 . 1.1(7) ?
N3 C3A C3' O3' . 152.2(5) ?
C3B C3A C3' O3' . -82.7(6) ?
N3 C3A C3' O4 . -29.6(6) yes
C3B C3A C3' O4 . 95.6(5) ?
O3' C3' O4 C4M . 2.3(8) ?
C3A C3' O4 C4M . -176.0(5) ?
C3D2 C3E1 C3E2 C3Z1 . 0.3(16) ?
C3E1 C3E2 C3Z1 C3Z2 . 0.9(13) ?
C3E2 C3E1 C3D2 C3D1 . -0.4(13) ?
C3G2 N4 C3D1 C3D2 . 178.3(6) ?
C3G2 N4 C3D1 C3Z2 . -1.9(6) ?
C3E1 C3D2 C3D1 N4 . 179.1(7) ?
C3E1 C3D2 C3D1 C3Z2 . -0.7(9) ?
C3E2 C3Z1 C3Z2 C3D1 . -1.9(9) ?
C3E2 C3Z1 C3Z2 C3G1 . 178.1(7) ?
N4 C3D1 C3Z2 C3Z1 . -178.0(5) ?
C3D2 C3D1 C3Z2 C3Z1 . 1.9(8) ?
N4 C3D1 C3Z2 C3G1 . 2.0(6) ?
C3D2 C3D1 C3Z2 C3G1 . -178.2(5) ?
C3G2 C3G1 C3Z2 C3Z1 . 178.6(6) ?
C3B C3G1 C3Z2 C3Z1 . -9.1(9) ?
C3G2 C3G1 C3Z2 C3D1 . -1.3(6) ?
C3B C3G1 C3Z2 C3D1 . 171.0(5) ?

loop_
_cod_related_entry_id
_cod_related_entry_database
_cod_related_entry_code
1 ChemSpider 21185737
